data_2006082
loop_
_publ_author_name
'Bernardinelli, G.'
'Tronchet, J. M. J.'
'Kovacs, I.'

_publ_section_title
;Absolute Structure of (Thian-5-one
 1,1-dioxide)-3-spiro-3'-(5'-<i>O</i>-<i>tert</i>-butyldimethylsilyl-3'-deoxy-1',2'-<i>O</i>-isopropylidene-\a-<small>D</small>-<i>xylo</i>-pentofuranose),
 a Novel Type of Spirosugar
;
_journal_issue 4
_journal_name_full 'Acta Crystallographica Section C'
_journal_page_first 511
_journal_page_last 513
_journal_paper_doi 10.1107/S010827019601445X
_journal_volume 53
_journal_year 1997
_chemical_formula_moiety 'C18 H32 O7 S Si'
_chemical_formula_structural 'C18 H32 O7 S Si'
_chemical_formula_sum 'C18 H32 O7 S Si'
_chemical_formula_weight 420.6
_chemical_melting_point 161.0(2)
_chemical_name_systematic
; (thian-5-one-1,1-dioxide)-3-spiro-3'-(5'-O-tert-butyldimethylsilyl-3'-
  deoxy-1',2'-O-isopropylidene-alpha-D-xylo-pentofuranose)
;
_space_group_IT_number 19
_symmetry_cell_setting orthorhombic
_symmetry_space_group_name_Hall 'P 2ac 2ab'
_symmetry_space_group_name_H-M 'P 21 21 21'
_audit_creation_method from_xtal_archive_file_using_CIFIO
_cell_angle_alpha 90
_cell_angle_beta 90
_cell_angle_gamma 90
_cell_formula_units_Z 4
_cell_length_a 6.6446(5)
_cell_length_b 9.4721(8)
_cell_length_c 35.046(2)
_cell_measurement_reflns_used 20
_cell_measurement_temperature 293
_cell_measurement_theta_max 30.5
_cell_measurement_theta_min 14.5
_cell_volume 2205.7(3)
_computing_cell_refinement 'Xtal LATCON (Hall, Flack & Stewart, 1992)'
_computing_data_collection 'CAD-4 Software (Enraf-Nonius, 1989)'
_computing_data_reduction Xtal_REFCAL_LSABS__SORTRF
_computing_molecular_graphics Xtal_ORTEP
_computing_publication_material Xtal_BONDLA_CIFIO
_computing_structure_refinement Xtal_CRYLSQ
_computing_structure_solution 'MULTAN87 (Main et al., 1987)'
_diffrn_ambient_temperature 293
_diffrn_measurement_device 'Nonius CAD-4'
_diffrn_measurement_method \w-2\q
_diffrn_radiation_monochromator graphite
_diffrn_radiation_source Sealed-off_tube
_diffrn_radiation_type CuK\a
_diffrn_radiation_wavelength 1.54184
_diffrn_reflns_av_R_equivalents 0.031
_diffrn_reflns_av_sigmaI/netI 0.048
_diffrn_reflns_limit_h_max 7
_diffrn_reflns_limit_h_min 0
_diffrn_reflns_limit_k_max 10
_diffrn_reflns_limit_k_min 0
_diffrn_reflns_limit_l_max 36
_diffrn_reflns_limit_l_min 0
_diffrn_reflns_number 3412
_diffrn_reflns_theta_max 54.96
_diffrn_reflns_theta_min 2.53
_diffrn_standards_decay_% 6.5
_diffrn_standards_interval_count 100
_diffrn_standards_number 2
_exptl_absorpt_coefficient_mu 2.123
_exptl_absorpt_correction_T_max 0.95
_exptl_absorpt_correction_T_min 0.78
_exptl_absorpt_correction_type 'analytical by integration (Blanc, Schwarzenbach & Flack, 1991)'
_exptl_absorpt_process_details
;Analytical integration, xtal_lsabs program (Blanc, Schwarzenbach & Flack,
 1991)
;
_exptl_crystal_colour colourless
_exptl_crystal_density_diffrn 1.266
_exptl_crystal_density_meas ?
_exptl_crystal_description needle
_exptl_crystal_F_000 904
_exptl_crystal_size_max 0.50
_exptl_crystal_size_mid 0.13
_exptl_crystal_size_min 0.026
_refine_diff_density_max 0.738
_refine_diff_density_min -0.314
_refine_ls_abs_structure_details 'Flack (1983)'
_refine_ls_abs_structure_Flack '\c = 0.02(5)'
_refine_ls_extinction_method none
_refine_ls_goodness_of_fit_all 3.432
_refine_ls_goodness_of_fit_obs 3.101
_refine_ls_hydrogen_treatment
;
All non-methyl H atoms observed and refined (with fixed U~iso~);
all coordinates of methyl H atoms calculated
;
_refine_ls_matrix_type full
_refine_ls_number_constraints 0
_refine_ls_number_parameters 278
_refine_ls_number_reflns 2501
_refine_ls_number_restraints 0
_refine_ls_R_factor_all 0.068
_refine_ls_R_factor_obs 0.059
_refine_ls_shift/esd_max 0.000182
_refine_ls_shift/esd_mean 0.0000176
_refine_ls_structure_factor_coef F
_refine_ls_weighting_details 'w = 1/\s^2^(F~o~)'
_refine_ls_weighting_scheme calc
_refine_ls_wR_factor_all 0.048
_refine_ls_wR_factor_obs 0.041
_reflns_number_observed 2501
_reflns_number_total 2746
_reflns_observed_criterion F>4\s(F)
_cod_data_source_file pa1244.cif
_cod_data_source_block KOVA
_cod_depositor_comments
;
The following automatic conversions were performed:

'_chemical_melting_point' value '160.8-161.2' was changed to
'161.0(2)' - the average value was taken and precision was estimated.

Automatic conversion script
Id: cif_fix_values 1715 2011-07-08 13:25:40Z adriana 

The following automatic conversions were performed:

'_exptl_crystal_density_meas' value 'not measured' was changed to '?'
- the value is perceived as not measured.

Automatic conversion script
Id: cif_fix_values 3008 2015-01-20 13:52:24Z robertas 

The following automatic conversions were performed:

'_refine_ls_weighting_scheme' value 'w = 1/\s^2^(F~o~)' was changed
to 'calc'. New tag '_refine_ls_weighting_details' was created. The
value of the new tag was set to 'w = 1/\s^2^(F~o~)'.

Automatic conversion script
Id: cif_fix_values 3143 2015-03-26 13:38:13Z robertas 
;
_cod_original_cell_volume 2205.7(2)
_cod_original_sg_symbol_Hall P_2ac_2ab
_cod_original_formula_sum 'C18 H32 O7 Si S'
_cod_database_code 2006082

loop_
_symmetry_equiv_pos_as_xyz
+x,+y,+z
1/2-x,-y,1/2+z
1/2+x,1/2-y,-z
-x,1/2+y,1/2-z

loop_
_atom_site_aniso_label
_atom_site_aniso_U_11
_atom_site_aniso_U_12
_atom_site_aniso_U_13
_atom_site_aniso_U_22
_atom_site_aniso_U_23
_atom_site_aniso_U_33
S .0522(15) .0016(14) -.0090(14) .0458(14) -.0028(13) .0469(13)
Si .0426(16) .0017(17) -.0031(16) .0633(18) -.0149(16) .0635(18)
O1 .039(4) .000(4) .018(3) .034(4) -.002(4) .064(4)
O2 .107(7) .030(6) .052(5) .070(5) .029(5) .070(5)
O3 .052(4) .012(4) .000(4) .047(4) .015(4) .053(4)
O4 .036(4) .018(5) .003(4) .078(5) -.007(5) .084(5)
O5 .101(6) .018(6) -.032(4) .078(5) .004(4) .055(4)
O6 .057(4) -.005(4) -.007(4) .044(4) -.018(4) .060(4)
O7 .043(4) .003(4) .002(4) .054(4) -.022(4) .047(4)
C1 .064(8) -.014(6) .022(7) .038(6) -.003(5) .062(7)
C2 .035(6) .001(5) .008(5) .041(6) -.001(5) .042(6)
C3 .028(5) -.001(4) -.001(4) .022(5) -.008(4) .041(5)
C4 .033(6) .002(5) -.005(5) .034(5) .002(5) .048(6)
C5 .077(9) .011(7) .009(7) .052(7) .004(6) .050(7)
C6 .089(9) .014(6) .018(7) .042(6) .017(5) .062(7)
C7 .144(12) .018(10) -.007(9) .083(8) -.008(8) .075(8)
C8 .041(6) -.000(6) -.010(5) .039(6) -.001(5) .038(6)
C9 .041(7) -.017(6) .009(5) .045(6) .000(6) .054(7)
C10 .061(7) -.006(7) .009(6) .046(5) .000(6) .048(6)
C11 .035(6) .001(6) -.007(5) .046(6) -.002(6) .053(6)
C12 .054(8) .005(6) -.010(6) .040(6) -.013(6) .061(8)
C13 .062(7) .009(7) .026(7) .066(7) -.030(7) .110(9)
C14 .047(7) -.000(7) -.014(7) .087(8) -.018(7) .085(8)
C15 .058(9) -.003(9) .006(7) .125(11) .005(8) .076(9)
C16 .179(16) .020(13) -.002(10) .120(10) .035(9) .082(9)
C17 .104(11) .015(12) .013(10) .222(18) .022(12) .112(11)
C18 .118(12) -.006(15) -.019(10) .242(18) .005(12) .101(11)

loop_
_atom_site_label
_atom_site_fract_x
_atom_site_fract_y
_atom_site_fract_z
_atom_site_U_iso_or_equiv
_atom_site_thermal_displace_type
S .1791(4) .2593(3) .22982(7) .0483(14) Uani
Si -.0859(4) .5710(3) .41245(8) .0565(17) Uani
O1 .0216(8) .2615(6) .35621(15) .046(4) Uani
O2 .1626(12) .0576(7) .38055(18) .083(6) Uani
O3 .4167(9) .0756(6) .33743(15) .051(4) Uani
O4 .6747(9) .1723(7) .25697(17) .066(5) Uani
O5 .0581(11) .3294(7) .20139(15) .078(5) Uani
O6 .1866(9) .1077(6) .22938(17) .054(4) Uani
O7 .1147(9) .5428(6) .38610(15) .048(4) Uani
C1 .0741(16) .1182(10) .3485(3) .055(7) Uani
C2 .2405(13) .1221(9) .3178(3) .040(6) Uani
C3 .2621(11) .2814(8) .3084(3) .030(5) Uani
C4 .1886(14) .3464(8) .3460(3) .038(6) Uani
C5 .3619(18) .0119(10) .3729(3) .060(8) Uani
C6 .3701(16) -.1453(9) .3701(3) .064(7) Uani
C7 .5031(19) .0690(12) .4030(3) .101(9) Uani
C8 .4804(14) .3237(10) .2981(3) .039(6) Uani
C9 .5472(13) .2636(10) .2606(3) .047(6) Uani
C10 .4351(15) .3178(10) .2260(3) .052(6) Uani
C11 .1182(13) .3216(10) .2760(3) .044(6) Uani
C12 .1312(16) .4992(10) .3474(3) .052(7) Uani
C13 -.1093(15) .7646(10) .4207(3) .080(8) Uani
C14 -.3187(15) .5064(11) .3875(3) .073(7) Uani
C15 -.0474(17) .4783(14) .4586(4) .086(10) Uani
C16 -.035(3) .3242(15) .4537(4) .127(11) Uani
C17 -.2099(19) .5165(18) .4864(4) .146(13) Uani
C18 .144(3) .5290(18) .4769(4) .154(14) Uani
H1 -.035(11) .082(9) .338(3) .05000 Uiso
H2 .211(11) .061(8) .2931(18) .05000 Uiso
H4 .298(11) .324(8) .3630(19) .05000 Uiso
H61 .52502 -.17605 .36201 .05000 Uiso
H62 .32944 -.19432 .39636 .05000 Uiso
H63 .27122 -.18831 .34714 .05000 Uiso
H71 .45537 .02241 .43056 .05000 Uiso
H72 .65095 .04069 .39621 .05000 Uiso
H73 .48936 .18437 .40627 .05000 Uiso
H81 .485(11) .435(8) .2963(18) .05000 Uiso
H82 .541(12) .285(8) .316(2) .05000 Uiso
H101 .426(11) .414(7) .229(3) .05000 Uiso
H102 .510(11) .284(8) .2018(18) .05000 Uiso
H111 .095(11) .433(8) .2760(19) .05000 Uiso
H112 .004(11) .289(9) .280(3) .05000 Uiso
H121 .254(11) .573(7) .3323(19) .05000 Uiso
H122 .024(12) .514(9) .337(3) .05000 Uiso
H131 .01976 .80520 .43464 .05000 Uiso
H132 -.13014 .81778 .39268 .05000 Uiso
H133 -.24620 .78278 .43756 .05000 Uiso
H141 -.33700 .56231 .36098 .05000 Uiso
H142 -.30499 .39371 .38257 .05000 Uiso
H143 -.45271 .52479 .40549 .05000 Uiso
H161 -.18606 .28531 .44165 .05000 Uiso
H162 .07897 .29136 .43446 .05000 Uiso
H163 -.02013 .26576 .48098 .05000 Uiso
H171 -.20921 .62800 .49266 .05000 Uiso
H172 -.35461 .48254 .47611 .05000 Uiso
H173 -.18638 .46075 .51489 .05000 Uiso
H181 .27623 .49908 .45810 .05000 Uiso
H182 .14935 .63875 .48209 .05000 Uiso
H183 .17546 .47146 .50444 .05000 Uiso

loop_
_atom_type_symbol
_atom_type_scat_dispersion_real
_atom_type_scat_dispersion_imag
_atom_type_scat_source
C .017 .009 'Int. Tables Vol IV Tables 2.2B and 2.3.1'
H 0 0 'Int. Tables Vol IV Tables 2.2B and 2.3.1'
O .047 .032 'Int. Tables Vol IV Tables 2.2B and 2.3.1'
S .319 .557 'Int. Tables Vol IV Tables 2.2B and 2.3.1'
Si .244 .33 'Int. Tables Vol IV Tables 2.2B and 2.3.1'

loop_
_geom_angle_atom_site_label_1
_geom_angle_atom_site_label_2
_geom_angle_atom_site_label_3
_geom_angle
_geom_angle_publ_flag
O5 S O6 118.2(4) yes
O5 S C10 109.6(5) no
O5 S C11 110.6(4) no
O6 S C10 105.9(4) no
O6 S C11 110.5(4) no
C10 S C11 100.5(5) yes
O7 Si C13 108.4(4) no
O7 Si C14 110.7(4) no
O7 Si C15 107.5(5) no
C13 Si C14 108.9(5) no
C13 Si C15 109.9(5) no
C14 Si C15 111.3(5) no
C1 O1 C4 107.5(7) yes
C1 O2 C5 111.6(8) yes
C2 O3 C5 109.9(7) yes
Si O7 C12 130.2(6) no
O1 C1 O2 110.1(8) no
O1 C1 C2 106.5(7) yes
O1 C1 H1 104(6) no
O2 C1 C2 105.6(8) yes
O2 C1 H1 122(5) no
C2 C1 H1 108(5) no
O3 C2 C1 104.2(7) yes
O3 C2 C3 109.1(7) yes
O3 C2 H2 112(4) no
C1 C2 C3 103.8(7) yes
C1 C2 H2 115(4) no
C3 C2 H2 112(4) no
C2 C3 C4 100.2(6) yes
C2 C3 C8 112.9(7) no
C2 C3 C11 110.0(7) no
C4 C3 C8 113.2(7) no
C4 C3 C11 109.7(7) no
C8 C3 C11 110.4(7) yes
O1 C4 C3 103.7(6) yes
O1 C4 C12 110.0(8) no
O1 C4 H4 108(5) no
C3 C4 C12 119.7(8) no
C3 C4 H4 102(5) no
C12 C4 H4 112(5) no
O2 C5 O3 105.8(8) yes
O2 C5 C6 110.5(9) no
O2 C5 C7 109.8(8) no
O3 C5 C6 110.7(8) no
O3 C5 C7 107.4(8) no
C6 C5 C7 112.4(9) no
C5 C6 H61 108.2(8) no
C5 C6 H62 111.5(8) no
C5 C6 H63 113.0(8) no
H61 C6 H62 110.0(8) no
H61 C6 H63 105.5(7) no
H62 C6 H63 108.4(8) no
C5 C7 H71 106.7(10) no
C5 C7 H72 109.3(9) no
C5 C7 H73 112.0(10) no
H71 C7 H72 111.5(10) no
H71 C7 H73 106.4(9) no
H72 C7 H73 110.8(11) no
C3 C8 C9 112.5(7) yes
C3 C8 H81 107(4) no
C3 C8 H82 99(6) no
C9 C8 H81 109(4) no
C9 C8 H82 111(5) no
H81 C8 H82 118(7) no
O4 C9 C8 124.5(8) no
O4 C9 C10 120.1(8) no
C8 C9 C10 115.3(8) yes
S C10 C9 107.7(7) yes
S C10 H101 103(5) no
S C10 H102 115(4) no
C9 C10 H101 106(5) no
C9 C10 H102 108(4) no
H101 C10 H102 116(6) no
S C11 C3 116.8(6) yes
S C11 H111 111(4) no
S C11 H112 103(6) no
C3 C11 H111 110(4) no
C3 C11 H112 111(6) no
H111 C11 H112 104(7) no
O7 C12 C4 109.3(8) no
O7 C12 H121 108(4) no
O7 C12 H122 107(6) no
C4 C12 H121 112(4) no
C4 C12 H122 112(6) no
H121 C12 H122 108(7) no
Si C13 H131 111.2(7) no
Si C13 H132 108.6(7) no
Si C13 H133 107.9(7) no
H131 C13 H132 110.1(8) no
H131 C13 H133 111.5(9) no
H132 C13 H133 107.5(8) no
Si C14 H141 109.5(7) no
Si C14 H142 109.0(7) no
Si C14 H143 110.3(7) no
H141 C14 H142 110.8(9) no
H141 C14 H143 108.9(9) no
H142 C14 H143 108.3(9) no
Si C15 C16 112.0(8) no
Si C15 C17 110.7(9) no
Si C15 C18 109.7(9) no
C16 C15 C17 110.7(12) no
C16 C15 C18 108.7(12) no
C17 C15 C18 104.7(10) no
C15 C16 H161 108.3(12) no
C15 C16 H162 113.8(12) no
C15 C16 H163 113.6(10) no
H161 C16 H162 107.2(10) no
H161 C16 H163 103.7(11) no
H162 C16 H163 109.6(13) no
C15 C17 H171 111.4(12) no
C15 C17 H172 110.7(12) no
C15 C17 H173 111.1(12) no
H171 C17 H172 111.3(13) no
H171 C17 H173 106.0(12) no
H172 C17 H173 106.1(12) no
C15 C18 H181 109.1(11) no
C15 C18 H182 114.6(13) no
C15 C18 H183 111.6(13) no
H181 C18 H182 108.7(13) no
H181 C18 H183 103.5(12) no
H182 C18 H183 108.8(12) no

loop_
_geom_bond_atom_site_label_1
_geom_bond_atom_site_label_2
_geom_bond_distance
_geom_bond_publ_flag
S O5 1.442(7) yes
S O6 1.437(6) yes
S C10 1.794(11) yes
S C11 1.771(10) yes
Si O7 1.643(6) no
Si C13 1.863(10) no
Si C14 1.879(10) no
Si C15 1.858(12) no
O1 C1 1.427(11) yes
O1 C4 1.416(10) yes
O2 C1 1.392(12) yes
O2 C5 1.418(14) yes
O3 C2 1.428(10) yes
O3 C5 1.430(11) yes
O4 C9 1.217(11) yes
O7 C12 1.421(12) no
C1 C2 1.542(14) yes
C1 H1 .88(8) no
C2 C3 1.551(11) yes
C2 H2 1.06(7) no
C3 C4 1.537(11) yes
C3 C8 1.547(12) yes
C3 C11 1.530(12) yes
C4 C12 1.497(13) no
C4 H4 .96(7) no
C5 C6 1.494(12) no
C5 C7 1.512(15) no
C6 H61 1.107(11) no
C6 H62 1.066(9) no
C6 H63 1.115(10) no
C7 H71 1.107(11) no
C7 H72 1.046(13) no
C7 H73 1.102(11) no
C8 C9 1.501(12) yes
C8 H81 1.06(8) no
C8 H82 .84(8) no
C9 C10 1.510(13) yes
C10 H101 .92(7) no
C10 H102 1.04(7) no
C11 H111 1.07(7) no
C11 H112 .83(8) no
C12 H121 1.20(7) no
C12 H122 .80(8) no
C13 H131 1.059(10) no
C13 H132 1.113(10) no
C13 H133 1.098(10) no
C14 H141 1.077(10) no
C14 H142 1.086(10) no
C14 H143 1.104(10) no
C15 C16 1.472(19) no
C15 C17 1.499(18) no
C15 C18 1.504(18) no
C16 H161 1.148(15) no
C16 H162 1.063(14) no
C16 H163 1.109(12) no
C17 H171 1.079(17) no
C17 H172 1.076(13) no
C17 H173 1.140(14) no
C18 H181 1.134(14) no
C18 H182 1.056(17) no
C18 H183 1.127(14) no

loop_
_geom_torsion_atom_site_label_1
_geom_torsion_atom_site_label_2
_geom_torsion_atom_site_label_3
_geom_torsion_atom_site_label_4
_geom_torsion
_geom_torsion_publ_flag
O5 S C10 C9 169.6(6) no
O6 S C10 C9 -61.9(7) no
C11 S C10 C9 53.1(7) yes
O5 S C11 C3 -167.5(6) no
O6 S C11 C3 59.8(7) no
C10 S C11 C3 -51.7(7) yes
C13 Si O7 C12 -109.1(8) no
C14 Si O7 C12 10.3(8) no
C15 Si O7 C12 132.1(8) no
O7 Si C15 C16 -64.3(10) no
O7 Si C15 C17 171.6(9) no
O7 Si C15 C18 56.5(10) no
C13 Si C15 C16 177.9(9) no
C13 Si C15 C17 53.8(11) no
C13 Si C15 C18 -61.3(10) no
C14 Si C15 C16 57.1(10) no
C14 Si C15 C17 -67.0(11) no
C14 Si C15 C18 177.9(9) no
C4 O1 C1 O2 90.2(9) no
C4 O1 C1 C2 -23.9(9) yes
C1 O1 C4 C3 41.6(8) yes
C1 O1 C4 C12 170.8(8) no
C5 O2 C1 O1 -119.3(8) no
C5 O2 C1 C2 -4.7(10) yes
C1 O2 C5 O3 13.6(10) yes
C1 O2 C5 C6 -106.3(9) no
C1 O2 C5 C7 129.2(8) no
C5 O3 C2 C1 14.5(8) yes
C5 O3 C2 C3 124.9(7) no
C2 O3 C5 O2 -17.6(9) yes
C2 O3 C5 C6 102.2(9) no
C2 O3 C5 C7 -134.8(8) no
Si O7 C12 C4 -103.5(8) no
O1 C1 C2 O3 111.0(8) no
O1 C1 C2 C3 -3.2(9) yes
O2 C1 C2 O3 -6.0(9) yes
O2 C1 C2 C3 -120.2(7) no
O3 C2 C3 C4 -84.6(7) no
O3 C2 C3 C8 36.0(9) no
O3 C2 C3 C11 159.9(7) no
C1 C2 C3 C4 26.0(8) yes
C1 C2 C3 C8 146.6(7) no
C1 C2 C3 C11 -89.5(8) no
C2 C3 C4 O1 -41.0(8) yes
C2 C3 C4 C12 -164.0(8) no
C8 C3 C4 O1 -161.5(7) no
C8 C3 C4 C12 75.5(10) no
C11 C3 C4 O1 74.6(8) no
C11 C3 C4 C12 -48.4(10) no
C2 C3 C8 C9 69.2(9) no
C4 C3 C8 C9 -177.9(7) no
C11 C3 C8 C9 -54.4(9) yes
C2 C3 C11 S -71.8(8) no
C4 C3 C11 S 178.9(6) no
C8 C3 C11 S 53.4(9) yes
O1 C4 C12 O7 73.7(9) no
C3 C4 C12 O7 -166.4(7) no
C3 C8 C9 O4 -111.2(10) no
C3 C8 C9 C10 65.1(10) yes
O4 C9 C10 S 111.0(9) no
C8 C9 C10 S -65.4(9) yes
